data_2005750
loop_
_publ_author_name
'Song, C. E.'
'Jin, B. W.'
'Jeong, J. H.'

_publ_section_title 12-(<i>N</i>-Benzoylimino)-11,12-dihydrobenzimidazo[2,1-<i>b</i>][1,3,5]benzothiadiazepine
_journal_issue 12
_journal_name_full 'Acta Crystallographica Section C'
_journal_page_first 3131
_journal_page_last 3133
_journal_paper_doi 10.1107/S0108270196009249
_journal_volume 52
_journal_year 1996
_chemical_formula_sum 'C21 H14 N4 O S'
_chemical_formula_weight 370.42
_chemical_name_systematic
;
6-(N'-Benzoylimino)-5H-benzimidazo[2,1-b][1,3,5]benzothiadiazepine
;
_space_group_IT_number 14
_symmetry_cell_setting monoclinic
_symmetry_space_group_name_Hall '-P 2ybc'
_symmetry_space_group_name_H-M 'P 1 21/c 1'
_audit_creation_method SHELXL
_cell_angle_alpha 90.00
_cell_angle_beta 116.90(1)
_cell_angle_gamma 90.00
_cell_formula_units_Z 4
_cell_length_a 12.334(2)
_cell_length_b 11.742(3)
_cell_length_c 13.236(2)
_cell_measurement_reflns_used 25
_cell_measurement_temperature 293(2)
_cell_measurement_theta_max 13.8
_cell_measurement_theta_min 9.1
_cell_volume 1709.5(6)
_computing_cell_refinement 'CAD-4 Software'
_computing_data_collection 'CAD-4 Software (Enraf-Nonius, 1989)'
_computing_data_reduction 'MolEN (Fair, 1990)'
_computing_molecular_graphics 'ORTEPII (Johnson, 1976)'
_computing_publication_material SHELXL93
_computing_structure_refinement 'SHELXL93 (Sheldrick, 1993)'
_computing_structure_solution 'SHELXS86 (Sheldrick, 1985)'
_diffrn_ambient_temperature 293(2)
_diffrn_measurement_device CAD4
_diffrn_measurement_method '\w/2\q scan'
_diffrn_radiation_monochromator graphite
_diffrn_radiation_source 'fine-focus sealed tube'
_diffrn_radiation_type MoK\a
_diffrn_radiation_wavelength 0.71073
_diffrn_reflns_av_R_equivalents 0.0292
_diffrn_reflns_av_sigmaI/netI 0.0844
_diffrn_reflns_limit_h_max 14
_diffrn_reflns_limit_h_min 0
_diffrn_reflns_limit_k_max 13
_diffrn_reflns_limit_k_min 0
_diffrn_reflns_limit_l_max 15
_diffrn_reflns_limit_l_min -15
_diffrn_reflns_number 1384
_diffrn_reflns_theta_max 24.97
_diffrn_reflns_theta_min 1.85
_diffrn_standards_decay_% none
_diffrn_standards_interval_time 60
_diffrn_standards_number 3
_exptl_absorpt_coefficient_mu 0.209
_exptl_absorpt_correction_type none
_exptl_crystal_colour colourless
_exptl_crystal_density_diffrn 1.439
_exptl_crystal_density_meas ?
_exptl_crystal_description 'tetragonal prism'
_exptl_crystal_F_000 768
_exptl_crystal_size_max 0.40
_exptl_crystal_size_mid 0.30
_exptl_crystal_size_min 0.30
_refine_diff_density_max 0.229
_refine_diff_density_min -0.215
_refine_ls_extinction_method none
_refine_ls_goodness_of_fit_all 1.148
_refine_ls_goodness_of_fit_obs 1.172
_refine_ls_hydrogen_treatment 'H(C) atoms riding with U(H) = 1.2U~eq~(C); H(N) atoms freely refined'
_refine_ls_matrix_type full
_refine_ls_number_parameters 248
_refine_ls_number_reflns 1323
_refine_ls_number_restraints 0
_refine_ls_restrained_S_all 1.148
_refine_ls_restrained_S_obs 1.172
_refine_ls_R_factor_all 0.0738
_refine_ls_R_factor_obs 0.0613
_refine_ls_shift/esd_max 0.170
_refine_ls_shift/esd_mean 0.012
_refine_ls_structure_factor_coef Fsqd
_refine_ls_weighting_details 'w = 1/[\s^2^(Fo^2^)+(0.0371P)^2^] where P=(Fo^2^+2Fc^2^)/3'
_refine_ls_weighting_scheme calc
_refine_ls_wR_factor_all 0.1126
_refine_ls_wR_factor_obs 0.1068
_reflns_number_observed 1172
_reflns_number_total 1323
_reflns_observed_criterion >2sigma(I)
_cod_data_source_file cf1101.cif
_cod_data_source_block jjh96-1
_cod_depositor_comments
;
The following automatic conversions were performed:

'_geom_torsion_publ_flag' value 'YES' changed to 'yes' according to
/home/saulius/struct/CIF-dictionaries/cif_core.dic dictionary named
'cif_core.dic' version 2.4.1 from 2010-06-29 (7 times).

Automatic conversion script
Id: cif_fix_values 1715 2011-07-08 13:25:40Z adriana 

The following automatic conversions were performed:

'_exptl_crystal_density_meas' value 'not measured' was changed to '?'
- the value is perceived as not measured.

Automatic conversion script
Id: cif_fix_values 3008 2015-01-20 13:52:24Z robertas 

The following automatic conversions were performed:

'_refine_ls_weighting_scheme' value 'calc w =
1/[\s^2^(Fo^2^)+(0.0371P)^2^] where P=(Fo^2^+2Fc^2^)/3' was changed
to 'calc'. New tag '_refine_ls_weighting_details' was created. The
value of the new tag was set to 'w = 1/[\s^2^(Fo^2^)+(0.0371P)^2^]
where P=(Fo^2^+2Fc^2^)/3'.

Automatic conversion script
Id: cif_fix_values 3143 2015-03-26 13:38:13Z robertas 
;
_cod_original_sg_symbol_H-M 'P 21/c'
_cod_database_code 2005750

loop_
_symmetry_equiv_pos_as_xyz
'x, y, z'
'-x, y+1/2, -z+1/2'
'-x, -y, -z'
'x, -y-1/2, z-1/2'

loop_
_atom_site_aniso_label
_atom_site_aniso_U_11
_atom_site_aniso_U_22
_atom_site_aniso_U_33
_atom_site_aniso_U_12
_atom_site_aniso_U_13
_atom_site_aniso_U_23
S 0.0369(11) 0.0453(13) 0.0325(11) -0.0002(11) 0.0188(9) 0.0080(11)
N1 0.033(3) 0.037(4) 0.020(3) 0.000(3) 0.010(3) -0.002(3)
N2 0.028(3) 0.040(4) 0.018(3) -0.005(3) 0.010(3) -0.007(3)
N3 0.024(4) 0.054(5) 0.022(3) -0.006(4) 0.009(3) -0.016(3)
C1 0.026(4) 0.033(5) 0.022(4) 0.002(4) 0.007(3) -0.006(4)
C2 0.030(5) 0.049(5) 0.028(4) -0.004(4) 0.000(4) -0.006(4)
C3 0.035(5) 0.046(5) 0.046(5) -0.012(4) 0.021(4) -0.007(4)
C4 0.044(5) 0.044(6) 0.041(5) -0.008(4) 0.024(4) -0.003(4)
C5 0.031(4) 0.042(5) 0.022(4) -0.006(4) 0.008(4) 0.000(4)
C6 0.025(4) 0.034(5) 0.025(4) -0.006(4) 0.009(3) -0.004(4)
C7 0.032(4) 0.040(5) 0.018(4) -0.007(4) 0.015(3) -0.003(4)
C8 0.025(4) 0.037(5) 0.035(4) 0.002(4) 0.009(4) 0.003(4)
C9 0.036(5) 0.059(6) 0.034(4) -0.013(5) 0.024(4) -0.010(4)
C10 0.042(5) 0.060(6) 0.052(6) -0.007(4) 0.032(5) -0.027(5)
C11 0.041(5) 0.052(6) 0.055(6) 0.011(4) 0.023(5) -0.014(5)
C12 0.043(5) 0.031(5) 0.037(4) -0.001(4) 0.022(4) 0.004(4)
C13 0.030(4) 0.030(5) 0.036(4) -0.006(4) 0.022(4) -0.012(4)
C14 0.026(4) 0.027(5) 0.031(4) -0.006(4) 0.007(4) -0.003(4)
N4 0.031(3) 0.042(4) 0.019(3) -0.008(3) 0.015(3) -0.008(3)
O 0.033(3) 0.061(4) 0.033(3) -0.014(3) 0.019(2) -0.012(3)
C15 0.027(4) 0.037(5) 0.029(4) 0.007(4) 0.011(4) 0.001(4)
C16 0.033(4) 0.030(4) 0.023(4) -0.003(4) 0.014(3) -0.003(3)
C17 0.038(4) 0.041(5) 0.027(4) -0.002(4) 0.013(4) -0.004(4)
C18 0.041(5) 0.046(5) 0.046(5) -0.007(4) 0.030(4) -0.001(4)
C19 0.057(5) 0.051(6) 0.035(4) 0.002(5) 0.032(4) -0.001(4)
C20 0.050(5) 0.057(7) 0.024(4) -0.013(4) 0.011(4) -0.009(4)
C21 0.040(5) 0.041(5) 0.035(4) -0.004(4) 0.019(4) -0.004(4)

loop_
_atom_site_label
_atom_site_occupancy
_atom_site_fract_x
_atom_site_fract_y
_atom_site_fract_z
_atom_site_U_iso_or_equiv
_atom_site_thermal_displace_type
_atom_site_calc_flag
_atom_site_refinement_flags
_atom_site_type_symbol
S 1 0.7851(2) 0.0401(2) 0.4107(2) 0.0371(5) Uani d . S
N1 1 0.9947(5) 0.1432(5) 0.4500(4) 0.0308(15) Uani d . N
N2 1 0.8612(5) 0.1415(5) 0.2638(4) 0.0289(15) Uani d . N
N3 1 0.6526(5) 0.1005(6) 0.1607(5) 0.034(2) Uani d . N
H3N 1 0.6045(53) 0.0739(55) 0.1014(49) 0.030(22) Uiso d . H
C1 1 1.0469(6) 0.1946(6) 0.3864(5) 0.028(2) Uani d . C
C2 1 1.1598(6) 0.2467(7) 0.4269(6) 0.041(2) Uani d . C
H2 1 1.2133(6) 0.2488(7) 0.5038(6) 0.049 Uiso calc R H
C3 1 1.1888(7) 0.2949(6) 0.3477(6) 0.041(2) Uani d . C
H3 1 1.2641(7) 0.3299(6) 0.3716(6) 0.049 Uiso calc R H
C4 1 1.1079(6) 0.2928(6) 0.2319(6) 0.041(2) Uani d . C
H4 1 1.1310(6) 0.3263(6) 0.1809(6) 0.049 Uiso calc R H
C5 1 0.9960(6) 0.2430(6) 0.1916(6) 0.033(2) Uani d . C
H5 1 0.9420(6) 0.2424(6) 0.1148(6) 0.040 Uiso calc R H
C6 1 0.9672(6) 0.1930(6) 0.2721(6) 0.029(2) Uani d . C
C7 1 0.8864(6) 0.1124(6) 0.3758(5) 0.029(2) Uani d . C
C8 1 0.6605(6) 0.1343(6) 0.3453(6) 0.034(2) Uani d . C
C9 1 0.6111(6) 0.1838(7) 0.4106(6) 0.040(2) Uani d . C
H9 1 0.6472(6) 0.1722(7) 0.4885(6) 0.048 Uiso calc R H
C10 1 0.5090(7) 0.2498(7) 0.3595(7) 0.047(2) Uani d . C
H10 1 0.4738(7) 0.2798(7) 0.4028(7) 0.056 Uiso calc R H
C11 1 0.4575(7) 0.2725(7) 0.2451(7) 0.049(2) Uani d . C
H11 1 0.3890(7) 0.3187(7) 0.2116(7) 0.059 Uiso calc R H
C12 1 0.5084(6) 0.2260(6) 0.1808(6) 0.036(2) Uani d . C
H12 1 0.4752(6) 0.2424(6) 0.1038(6) 0.043 Uiso calc R H
C13 1 0.6092(6) 0.1548(6) 0.2301(6) 0.029(2) Uani d . C
C14 1 0.7637(6) 0.1026(6) 0.1633(6) 0.030(2) Uani d . C
N4 1 0.7900(5) 0.0763(5) 0.0820(4) 0.030(2) Uani d . N
O 1 0.5999(4) 0.0007(4) -0.0357(4) 0.0404(14) Uani d . O
C15 1 0.7015(6) 0.0347(7) -0.0193(6) 0.031(2) Uani d . C
C16 1 0.7396(6) 0.0333(6) -0.1109(5) 0.028(2) Uani d . C
C17 1 0.8559(6) 0.0565(6) -0.0912(5) 0.035(2) Uani d . C
H17 1 0.9129(6) 0.0780(6) -0.0189(5) 0.043 Uiso calc R H
C18 1 0.8909(6) 0.0484(7) -0.1774(6) 0.041(2) Uani d . C
H18 1 0.9714(6) 0.0612(7) -0.1616(6) 0.049 Uiso calc R H
C19 1 0.8059(7) 0.0215(7) -0.2863(6) 0.043(2) Uani d . C
H19 1 0.8277(7) 0.0171(7) -0.3449(6) 0.052 Uiso calc R H
C20 1 0.6886(7) 0.0013(6) -0.3056(6) 0.046(2) Uani d . C
H20 1 0.6303(7) -0.0155(6) -0.3789(6) 0.055 Uiso calc R H
C21 1 0.6545(6) 0.0052(6) -0.2205(6) 0.038(2) Uani d . C
H21 1 0.5747(6) -0.0108(6) -0.2359(6) 0.046 Uiso calc R H

loop_
_atom_type_symbol
_atom_type_description
_atom_type_scat_dispersion_real
_atom_type_scat_dispersion_imag
_atom_type_scat_source
C C 0.0033 0.0016 International_Tables_Vol_C_Tables_4.2.6.8_and_6.1.1.4
H H 0.0000 0.0000 International_Tables_Vol_C_Tables_4.2.6.8_and_6.1.1.4
O O 0.0106 0.0060 International_Tables_Vol_C_Tables_4.2.6.8_and_6.1.1.4
N N 0.0061 0.0033 International_Tables_Vol_C_Tables_4.2.6.8_and_6.1.1.4
S S 0.1246 0.1234 International_Tables_Vol_C_Tables_4.2.6.8_and_6.1.1.4

loop_
_geom_angle_atom_site_label_1
_geom_angle_atom_site_label_2
_geom_angle_atom_site_label_3
_geom_angle
_geom_angle_publ_flag
C7 S C8 97.7(3) yes
C7 N1 C1 105.0(5) yes
C6 N2 C14 125.7(5) yes
C6 N2 C7 105.6(5) yes
C14 N2 C7 127.1(6) yes
C14 N3 C13 130.8(6) yes
C6 C1 C2 121.4(7) no
C6 C1 N1 111.0(6) yes
C2 C1 N1 127.5(6) no
C3 C2 C1 116.7(7) no
C2 C3 C4 121.7(7) no
C5 C4 C3 121.9(7) no
C4 C5 C6 116.3(7) no
C1 C6 C5 122.0(6) no
C1 C6 N2 105.5(6) yes
C5 C6 N2 132.4(6) no
N1 C7 N2 112.8(5) yes
N1 C7 S 123.5(5) yes
N2 C7 S 123.6(5) yes
C13 C8 C9 120.1(6) no
C13 C8 S 120.8(5) yes
C9 C8 S 119.0(6) no
C10 C9 C8 119.6(7) no
C9 C10 C11 121.1(7) no
C10 C11 C12 119.3(7) no
C11 C12 C13 120.5(7) no
C8 C13 C12 119.2(6) no
C8 C13 N3 121.4(7) yes
C12 C13 N3 119.3(6) no
N4 C14 N3 127.3(6) yes
N4 C14 N2 115.8(6) yes
N3 C14 N2 116.9(6) yes
C14 N4 C15 120.4(5) yes
O C15 N4 125.3(6) yes
O C15 C16 121.5(6) yes
N4 C15 C16 113.2(6) yes
C17 C16 C21 118.6(6) no
C17 C16 C15 122.4(6) no
C21 C16 C15 119.0(6) no
C16 C17 C18 121.2(6) no
C19 C18 C17 120.0(6) no
C20 C19 C18 118.2(7) no
C21 C20 C19 122.1(7) no
C20 C21 C16 119.8(7) no

loop_
_geom_bond_atom_site_label_1
_geom_bond_atom_site_label_2
_geom_bond_distance
_geom_bond_publ_flag
S C7 1.737(6) yes
S C8 1.768(7) yes
N1 C7 1.301(7) yes
N1 C1 1.406(8) yes
N2 C6 1.399(8) yes
N2 C14 1.406(7) yes
N2 C7 1.412(7) yes
N3 C14 1.356(8) yes
N3 C13 1.408(8) yes
C1 C6 1.382(8) yes
C1 C2 1.388(9) no
C2 C3 1.373(9) no
C3 C4 1.402(9) no
C4 C5 1.366(9) no
C5 C6 1.396(9) no
C8 C13 1.382(9) yes
C8 C9 1.390(9) no
C9 C10 1.369(10) no
C10 C11 1.378(10) no
C11 C12 1.379(9) no
C12 C13 1.391(9) no
C14 N4 1.294(8) yes
N4 C15 1.380(8) yes
O C15 1.237(7) yes
C15 C16 1.485(8) yes
C16 C17 1.364(8) no
C16 C21 1.392(8) no
C17 C18 1.394(9) no
C18 C19 1.382(9) no
C19 C20 1.371(9) no
C20 C21 1.371(10) no

loop_
_geom_torsion_atom_site_label_1
_geom_torsion_atom_site_label_2
_geom_torsion_atom_site_label_3
_geom_torsion_atom_site_label_4
_geom_torsion
_geom_torsion_publ_flag
C14 N2 C7 S -11.3(10) yes
C7 S C8 C13 60.3(6) yes
C14 N3 C13 C8 -60.5(12) yes
C7 N2 C14 N3 44.1(10) yes
C8 S C7 N2 -55.4(6) yes
S C8 C13 N3 1.0(10) yes
C13 N3 C14 N2 17.2(12) yes

loop_
_cod_related_entry_id
_cod_related_entry_database
_cod_related_entry_code
1 ChemSpider 21137964
